data_7215974
loop_
_publ_author_name
'Bag, Partha Pratim'
'Kothur, Raghuram Reddy'
'Malla Reddy, C.'

_publ_section_title
;
 Tautomeric preference in polymorphs and pseudopolymorphs of
 succinylsulfathiazole: fast evaporation screening and thermal studies
;
_journal_issue 22
_journal_name_full CrystEngComm
_journal_page_first 4706
_journal_paper_doi 10.1039/c3ce42159g
_journal_volume 16
_journal_year 2014
_chemical_formula_sum 'C13 H13 N3 O5 S2'
_chemical_formula_weight 355.38
_chemical_name_common 'Succinylsulfathiazole plymorph II'
_chemical_name_systematic
; 
 ? 
;
_space_group_IT_number 14
_symmetry_cell_setting monoclinic
_symmetry_space_group_name_Hall '-P 2ybc'
_symmetry_space_group_name_H-M 'P 1 21/c 1'
_atom_sites_solution_hydrogens geom
_atom_sites_solution_primary direct
_atom_sites_solution_secondary difmap
_audit_creation_method SHELXL-97
_cell_angle_alpha 90.00
_cell_angle_beta 107.483(5)
_cell_angle_gamma 90.00
_cell_formula_units_Z 4
_cell_length_a 11.351(3)
_cell_length_b 8.577(2)
_cell_length_c 16.684(3)
_cell_measurement_reflns_used 2263
_cell_measurement_temperature 100(2)
_cell_measurement_theta_max 25.55
_cell_measurement_theta_min 2.56
_cell_volume 1549.3(6)
_computing_cell_refinement 'Bruker SMART'
_computing_data_collection 'Bruker SMART'
_computing_data_reduction 'Bruker SAINT'
_computing_molecular_graphics 'Bruker SHELXTL'
_computing_publication_material 'Bruker SHELXTL'
_computing_structure_refinement 'SHELXL-97 (Sheldrick, 2008)'
_computing_structure_solution 'SHELXS-97 (Sheldrick, 2008)'
_diffrn_ambient_temperature 100(2)
_diffrn_measured_fraction_theta_full 0.999
_diffrn_measured_fraction_theta_max 0.999
_diffrn_measurement_device_type 'CCD area detector'
_diffrn_measurement_method 'phi and omega scans'
_diffrn_radiation_monochromator graphite
_diffrn_radiation_source 'fine-focus sealed tube'
_diffrn_radiation_type MoK\a
_diffrn_radiation_wavelength 0.71073
_diffrn_reflns_av_R_equivalents 0.0641
_diffrn_reflns_av_sigmaI/netI 0.0548
_diffrn_reflns_limit_h_max 14
_diffrn_reflns_limit_h_min -14
_diffrn_reflns_limit_k_max 10
_diffrn_reflns_limit_k_min -10
_diffrn_reflns_limit_l_max 11
_diffrn_reflns_limit_l_min -21
_diffrn_reflns_number 14705
_diffrn_reflns_theta_full 27.00
_diffrn_reflns_theta_max 27.00
_diffrn_reflns_theta_min 1.88
_diffrn_standards_decay_% 0
_diffrn_standards_interval_count 0
_diffrn_standards_interval_time 0
_diffrn_standards_number 0
_exptl_absorpt_coefficient_mu 0.373
_exptl_absorpt_correction_T_max 0.983
_exptl_absorpt_correction_T_min 0.884
_exptl_absorpt_correction_type multi-scan
_exptl_absorpt_process_details 'SADABS; BRUKER, 2008'
_exptl_crystal_colour Colourless
_exptl_crystal_density_diffrn 1.523
_exptl_crystal_density_method 'not measured'
_exptl_crystal_description Block
_exptl_crystal_F_000 736
_exptl_crystal_size_max 0.331
_exptl_crystal_size_mid 0.295
_exptl_crystal_size_min 0.045
_refine_diff_density_max 0.425
_refine_diff_density_min -0.422
_refine_diff_density_rms 0.062
_refine_ls_extinction_method none
_refine_ls_goodness_of_fit_ref 0.895
_refine_ls_hydrogen_treatment mixed
_refine_ls_matrix_type full
_refine_ls_number_parameters 220
_refine_ls_number_reflns 3370
_refine_ls_number_restraints 0
_refine_ls_restrained_S_all 0.895
_refine_ls_R_factor_all 0.0798
_refine_ls_R_factor_gt 0.0428
_refine_ls_shift/su_max 0.000
_refine_ls_shift/su_mean 0.000
_refine_ls_structure_factor_coef Fsqd
_refine_ls_weighting_details 'calc w=1/[\s^2^(Fo^2^)+(0.1000P)^2^+0.2726P] where P=(Fo^2^+2Fc^2^)/3'
_refine_ls_weighting_scheme calc
_refine_ls_wR_factor_gt 0.1170
_refine_ls_wR_factor_ref 0.1495
_reflns_number_gt 2241
_reflns_number_total 3370
_reflns_threshold_expression >2sigma(I)
_cod_data_source_file c3ce42159g.txt
_cod_data_source_block cmr_ppb_sst_ea1
_cod_depositor_comments
;
The following automatic conversions were performed:

'_symmetry_cell_setting' value 'Monoclinic' changed to 'monoclinic'
according to
/usr/data/users/saulius/crontab/automatic-downloads/rss-feeds/RSC/lib/dictionaries/cif_core.dic
dictionary named 'cif_core.dic' version 2.4.2 from 2011-04-26.

Automatic conversion script
Id: cif_fix_values 2281 2013-09-26 08:29:07Z andrius 
;
_cod_original_cell_volume 1549.4(6)
_cod_original_sg_symbol_H-M P2(1)/c
_cod_database_code 7215974

loop_
_symmetry_equiv_pos_as_xyz
'x, y, z'
'-x, y+1/2, -z+1/2'
'-x, -y, -z'
'x, -y-1/2, z-1/2'

loop_
_atom_site_label
_atom_site_type_symbol
_atom_site_fract_x
_atom_site_fract_y
_atom_site_fract_z
_atom_site_U_iso_or_equiv
_atom_site_adp_type
_atom_site_occupancy
_atom_site_symmetry_multiplicity
_atom_site_calc_flag
_atom_site_refinement_flags
S1 S 0.27115(6) 0.21515(9) 0.13585(4) 0.0343(2) Uani 1 1 d .
S2 S 0.22012(7) -0.15157(10) 0.07313(5) 0.0419(2) Uani 1 1 d .
C11 C 0.1250(2) -0.0204(3) 0.10286(15) 0.0298(6) Uani 1 1 d .
C8 C 0.3444(2) 0.2170(3) 0.24474(18) 0.0313(6) Uani 1 1 d .
C5 C 0.4564(2) 0.2230(3) 0.41736(18) 0.0313(6) Uani 1 1 d .
C1 C 0.8703(3) 0.2666(4) 0.66828(17) 0.0342(6) Uani 1 1 d .
C9 C 0.4492(2) 0.1288(3) 0.28084(18) 0.0316(6) Uani 1 1 d .
H9 H 0.4819 0.0672 0.2468 0.038 Uiso 1 1 calc R
C10 C 0.5060(2) 0.1309(3) 0.36669(17) 0.0312(6) Uani 1 1 d .
H10 H 0.5764 0.0715 0.3903 0.037 Uiso 1 1 calc R
C6 C 0.3506(3) 0.3117(4) 0.38062(19) 0.0381(7) Uani 1 1 d .
H6 H 0.3170 0.3724 0.4145 0.046 Uiso 1 1 calc R
C2 C 0.7757(3) 0.1780(4) 0.69530(19) 0.0394(7) Uani 1 1 d .
H2A H 0.7880 0.1960 0.7547 0.047 Uiso 1 1 calc R
H2B H 0.7857 0.0674 0.6873 0.047 Uiso 1 1 calc R
C4 C 0.6179(2) 0.1827(3) 0.55423(18) 0.0315(6) Uani 1 1 d .
C3 C 0.6461(2) 0.2273(4) 0.64569(17) 0.0333(6) Uani 1 1 d .
H3A H 0.5871 0.1777 0.6691 0.040 Uiso 1 1 calc R
H3B H 0.6380 0.3392 0.6502 0.040 Uiso 1 1 calc R
C7 C 0.2955(3) 0.3103(4) 0.29502(19) 0.0385(7) Uani 1 1 d .
H7 H 0.2261 0.3713 0.2710 0.046 Uiso 1 1 calc R
C12 C 0.0115(3) -0.2475(4) 0.0793(2) 0.0433(8) Uani 1 1 d .
H12 H -0.0564 -0.3101 0.0768 0.052 Uiso 1 1 calc R
C13 C 0.1123(3) -0.2978(4) 0.0623(2) 0.0473(8) Uani 1 1 d .
H13 H 0.1233 -0.3995 0.0466 0.057 Uiso 1 1 calc R
O3 O 0.69120(18) 0.1101(2) 0.52831(13) 0.0395(5) Uani 1 1 d .
O5 O 0.34814(18) 0.1268(3) 0.09728(12) 0.0438(6) Uani 1 1 d .
O1 O 0.85360(19) 0.4006(2) 0.64357(14) 0.0427(5) Uani 1 1 d .
O2 O 0.9728(2) 0.1890(3) 0.67435(17) 0.0542(7) Uani 1 1 d .
O4 O 0.2435(2) 0.3735(3) 0.11002(14) 0.0506(6) Uani 1 1 d .
N1 N 0.5072(2) 0.2347(3) 0.50475(16) 0.0352(6) Uani 1 1 d .
N3 N 0.0193(2) -0.0915(3) 0.10122(16) 0.0354(6) Uani 1 1 d .
N2 N 0.1416(2) 0.1292(3) 0.12417(14) 0.0326(5) Uani 1 1 d .
H1 H 0.466(3) 0.284(4) 0.528(2) 0.035(9) Uiso 1 1 d .
H2C H 1.015(5) 0.258(6) 0.657(3) 0.109(19) Uiso 1 1 d .
H3 H -0.031(3) -0.043(4) 0.1138(19) 0.043(10) Uiso 1 1 d .

loop_
_atom_site_aniso_label
_atom_site_aniso_U_11
_atom_site_aniso_U_22
_atom_site_aniso_U_33
_atom_site_aniso_U_23
_atom_site_aniso_U_13
_atom_site_aniso_U_12
S1 0.0281(4) 0.0434(4) 0.0331(4) 0.0093(3) 0.0115(3) -0.0013(3)
S2 0.0392(4) 0.0483(5) 0.0426(5) -0.0006(3) 0.0190(3) 0.0114(3)
C11 0.0264(13) 0.0406(17) 0.0207(13) 0.0043(11) 0.0046(10) 0.0072(12)
C8 0.0256(13) 0.0362(15) 0.0332(15) 0.0036(12) 0.0107(11) -0.0012(11)
C5 0.0247(13) 0.0369(16) 0.0339(15) -0.0007(12) 0.0111(11) -0.0033(11)
C1 0.0276(14) 0.0452(18) 0.0286(15) 0.0001(12) 0.0065(11) -0.0022(12)
C9 0.0278(14) 0.0342(15) 0.0360(15) 0.0005(12) 0.0144(11) -0.0002(11)
C10 0.0245(13) 0.0342(15) 0.0352(15) 0.0023(11) 0.0096(11) 0.0030(11)
C6 0.0285(14) 0.0481(18) 0.0406(17) -0.0065(13) 0.0144(12) 0.0068(13)
C2 0.0345(16) 0.0513(19) 0.0317(15) 0.0122(13) 0.0090(12) -0.0008(14)
C4 0.0259(14) 0.0359(16) 0.0345(15) 0.0044(12) 0.0117(11) -0.0043(11)
C3 0.0278(14) 0.0428(17) 0.0329(15) 0.0046(12) 0.0147(12) -0.0046(12)
C7 0.0259(14) 0.0445(18) 0.0440(18) 0.0017(13) 0.0089(12) 0.0074(12)
C12 0.0395(17) 0.0395(18) 0.0467(19) -0.0040(14) 0.0066(14) 0.0022(14)
C13 0.051(2) 0.0411(18) 0.049(2) -0.0059(15) 0.0136(15) 0.0090(15)
O3 0.0340(11) 0.0486(13) 0.0380(11) 0.0010(9) 0.0140(9) 0.0084(9)
O5 0.0333(11) 0.0678(16) 0.0347(11) 0.0037(10) 0.0168(9) -0.0022(10)
O1 0.0339(11) 0.0381(12) 0.0595(14) 0.0037(10) 0.0192(10) -0.0014(9)
O2 0.0324(12) 0.0544(16) 0.0779(18) 0.0231(13) 0.0200(12) 0.0093(11)
O4 0.0506(14) 0.0480(14) 0.0513(14) 0.0213(11) 0.0124(11) -0.0019(11)
N1 0.0249(12) 0.0496(16) 0.0328(14) -0.0033(11) 0.0111(10) 0.0044(11)
N3 0.0277(13) 0.0395(15) 0.0375(14) -0.0028(11) 0.0077(10) 0.0048(11)
N2 0.0241(12) 0.0386(14) 0.0355(13) 0.0017(10) 0.0094(9) 0.0009(10)

loop_
_atom_type_symbol
_atom_type_description
_atom_type_scat_dispersion_real
_atom_type_scat_dispersion_imag
_atom_type_scat_source
C C 0.0033 0.0016 'International Tables Vol C Tables 4.2.6.8 and 6.1.1.4'
H H 0.0000 0.0000 'International Tables Vol C Tables 4.2.6.8 and 6.1.1.4'
N N 0.0061 0.0033 'International Tables Vol C Tables 4.2.6.8 and 6.1.1.4'
O O 0.0106 0.0060 'International Tables Vol C Tables 4.2.6.8 and 6.1.1.4'
S S 0.1246 0.1234 'International Tables Vol C Tables 4.2.6.8 and 6.1.1.4'

loop_
_geom_angle_atom_site_label_1
_geom_angle_atom_site_label_2
_geom_angle_atom_site_label_3
_geom_angle
O4 S1 O5 118.06(14)
O4 S1 N2 106.85(13)
O5 S1 N2 111.09(13)
O4 S1 C8 107.20(14)
O5 S1 C8 107.67(13)
N2 S1 C8 105.18(12)
C13 S2 C11 91.06(15)
N2 C11 N3 119.9(2)
N2 C11 S2 130.8(2)
N3 C11 S2 109.3(2)
C9 C8 C7 119.9(3)
C9 C8 S1 121.5(2)
C7 C8 S1 118.6(2)
C10 C5 C6 119.5(3)
C10 C5 N1 123.9(3)
C6 C5 N1 116.6(3)
O1 C1 O2 123.2(3)
O1 C1 C2 122.0(3)
O2 C1 C2 114.7(3)
C10 C9 C8 121.0(3)
C9 C10 C5 119.2(3)
C7 C6 C5 120.9(3)
C1 C2 C3 111.2(2)
O3 C4 N1 124.0(3)
O3 C4 C3 121.8(3)
N1 C4 C3 114.1(2)
C4 C3 C2 111.0(2)
C6 C7 C8 119.5(3)
C13 C12 N3 112.3(3)
C12 C13 S2 111.7(3)
C4 N1 C5 128.8(3)
C11 N3 C12 115.6(3)
C11 N2 S1 121.8(2)

loop_
_geom_bond_atom_site_label_1
_geom_bond_atom_site_label_2
_geom_bond_distance
S1 O4 1.431(2)
S1 O5 1.446(2)
S1 N2 1.603(2)
S1 C8 1.756(3)
S2 C13 1.724(4)
S2 C11 1.732(3)
C11 N2 1.330(4)
C11 N3 1.339(4)
C8 C9 1.386(4)
C8 C7 1.390(4)
C5 C10 1.393(4)
C5 C6 1.398(4)
C5 N1 1.401(4)
C1 O1 1.216(4)
C1 O2 1.317(4)
C1 C2 1.492(4)
C9 C10 1.383(4)
C6 C7 1.376(4)
C2 C3 1.515(4)
C4 O3 1.218(3)
C4 N1 1.355(4)
C4 C3 1.511(4)
C12 C13 1.331(4)
C12 N3 1.383(4)
